data_4349290
loop_
_publ_author_name
'An, Litao'
'Wang, Hao'
'Xu, Feng'
'Wang, Xin-Long'
'Wang, Fangming'
'Li, Jing'
'Teat, Simon'

_publ_section_title
;
 Selective Carbon Dioxide Adsorption by Two Robust Microporous
 Coordination Polymers.
;
_journal_issue 24
_journal_name_full 'Inorganic chemistry'
_journal_page_first 12923
_journal_page_last 12929
_journal_paper_doi 10.1021/acs.inorgchem.6b02332
_journal_volume 55
_journal_year 2016
_chemical_formula_sum 'C28.5 H23 Cd N2 O6'
_chemical_formula_weight 601.89
_space_group_crystal_system monoclinic
_space_group_IT_number 13
_space_group_name_Hall '-P 2yc'
_space_group_name_H-M_alt 'P 1 2/c 1'
_atom_sites_solution_hydrogens geom
_atom_sites_solution_primary 'Intrinsic Phasing'
_atom_sites_solution_secondary difmap
_audit_creation_method SHELXL-2014/7
_cell_angle_alpha 90
_cell_angle_beta 97.355(2)
_cell_angle_gamma 90
_cell_formula_units_Z 4
_cell_length_a 10.5785(5)
_cell_length_b 14.4939(6)
_cell_length_c 20.5000(9)
_cell_measurement_reflns_used 9785
_cell_measurement_temperature 100(2)
_cell_measurement_theta_max 33.62
_cell_measurement_theta_min 2.61
_cell_volume 3117.3(2)
_computing_cell_refinement 'Bruker SAINT v8.34a'
_computing_data_collection 'Bruker APEX 2'
_computing_data_reduction 'Bruker SAINT v8.34a'
_computing_molecular_graphics 'Bruker SHELXTL'
_computing_publication_material 'Bruker SHELXTL & local programs'
_computing_structure_refinement 'SHELXL-2014/7 (Sheldrick, 2014)'
_computing_structure_solution 'Bruker SHELXT 2014/4'
_diffrn_ambient_temperature 100(2)
_diffrn_detector_area_resol_mean 10.42
_diffrn_measured_fraction_theta_full 0.999
_diffrn_measured_fraction_theta_max 0.996
_diffrn_measurement_device_type 'Bruker D8 with PHOTON 100 detector'
_diffrn_measurement_method '\w/\q shutterless scans'
_diffrn_radiation_type synchrotron
_diffrn_radiation_wavelength 0.7749
_diffrn_reflns_av_R_equivalents 0.0415
_diffrn_reflns_av_unetI/netI 0.0212
_diffrn_reflns_Laue_measured_fraction_full 0.999
_diffrn_reflns_Laue_measured_fraction_max 0.996
_diffrn_reflns_limit_h_max 15
_diffrn_reflns_limit_h_min -15
_diffrn_reflns_limit_k_max 20
_diffrn_reflns_limit_k_min -20
_diffrn_reflns_limit_l_max 29
_diffrn_reflns_limit_l_min -29
_diffrn_reflns_number 92800
_diffrn_reflns_point_group_measured_fraction_full 0.999
_diffrn_reflns_point_group_measured_fraction_max 0.996
_diffrn_reflns_theta_full 27.706
_diffrn_reflns_theta_max 33.712
_diffrn_reflns_theta_min 2.116
_diffrn_source 'Advanced Light Source station 11.3.1'
_exptl_absorpt_coefficient_mu 0.917
_exptl_absorpt_correction_T_max 0.956
_exptl_absorpt_correction_T_min 0.898
_exptl_absorpt_correction_type multi-scan
_exptl_absorpt_process_details 'SADABS 2014/4 Bruker AXS Madison WI USA'
_exptl_crystal_colour 'pale yellow'
_exptl_crystal_density_diffrn 1.282
_exptl_crystal_description block
_exptl_crystal_F_000 1216
_exptl_crystal_size_max 0.100
_exptl_crystal_size_mid 0.060
_exptl_crystal_size_min 0.050
_refine_diff_density_max 1.456
_refine_diff_density_min -1.042
_refine_diff_density_rms 0.103
_refine_ls_extinction_method none
_refine_ls_goodness_of_fit_ref 1.024
_refine_ls_hydrogen_treatment constr
_refine_ls_matrix_type full
_refine_ls_number_parameters 339
_refine_ls_number_reflns 9566
_refine_ls_number_restraints 0
_refine_ls_restrained_S_all 1.024
_refine_ls_R_factor_all 0.0591
_refine_ls_R_factor_gt 0.0466
_refine_ls_shift/su_max 0.001
_refine_ls_shift/su_mean 0.000
_refine_ls_structure_factor_coef Fsqd
_refine_ls_weighting_details 'w=1/[\s^2^(Fo^2^)+(0.0542P)^2^+7.3865P] where P=(Fo^2^+2Fc^2^)/3'
_refine_ls_weighting_scheme calc
_refine_ls_wR_factor_gt 0.1170
_refine_ls_wR_factor_ref 0.1282
_reflns_Friedel_coverage 0.000
_reflns_number_gt 7837
_reflns_number_total 9566
_reflns_threshold_expression 'I > 2\s(I)'
_cod_data_source_file ic6b02332_si_002.cif
_cod_data_source_block la140c2_a_sq
_cod_original_sg_symbol_H-M 'P 2/c'
_cod_original_formula_sum 'C28.50 H23 Cd N2 O6'
_cod_database_code 4349290
_shelx_shelxl_version_number 2014/7
_shelx_space_group_comment
;
The symmetry employed for this shelxl refinement is uniquely defined
by the following loop, which should always be used as a source of
symmetry information in preference to the above space-group names.
They are only intended as comments.
;
_shelx_estimated_absorpt_t_min 0.914
_shelx_estimated_absorpt_t_max 0.956

loop_
_space_group_symop_operation_xyz
'x, y, z'
'-x, y, -z+1/2'
'-x, -y, -z'
'x, -y, z-1/2'

loop_
_atom_site_label
_atom_site_type_symbol
_atom_site_fract_x
_atom_site_fract_y
_atom_site_fract_z
_atom_site_U_iso_or_equiv
_atom_site_adp_type
_atom_site_occupancy
_atom_site_site_symmetry_order
_atom_site_calc_flag
_atom_site_refinement_flags_posn
_atom_site_refinement_flags_adp
_atom_site_refinement_flags_occupancy
Cd1 Cd -0.19095(2) 0.33828(2) 0.55194(2) 0.02933(7) Uani 1 1 d . . .
O1 O -0.05319(18) 0.23366(15) 0.60155(10) 0.0318(4) Uani 1 1 d . . .
N1 N -0.2008(2) 0.45125(19) 0.47519(14) 0.0373(6) Uani 1 1 d . . .
C1 C -0.5000 0.8371(2) 0.2500 0.0221(6) Uani 1 2 d S T P
O2 O 0.0094(2) 0.28813(15) 0.51053(12) 0.0391(5) Uani 1 1 d . . .
N2 N -0.6833(2) 1.22669(18) 0.00388(13) 0.0324(5) Uani 1 1 d . . .
C2 C -0.3820(2) 0.77824(18) 0.26986(13) 0.0232(4) Uani 1 1 d . . .
O3 O -0.1845(3) 0.4416(2) 0.63990(15) 0.0595(7) Uani 1 1 d . . .
C3 C -0.3661(2) 0.71117(18) 0.31764(13) 0.0254(5) Uani 1 1 d . . .
H3A H -0.4320 0.6985 0.3438 0.030 Uiso 1 1 calc R U .
O4 O -0.3700(3) 0.3748(2) 0.60462(16) 0.0619(8) Uani 1 1 d . . .
C4 C -0.2510(2) 0.66162(18) 0.32728(13) 0.0243(5) Uani 1 1 d . . .
C5 C -0.1559(2) 0.68208(19) 0.28758(14) 0.0272(5) Uani 1 1 d . . .
H5A H -0.0780 0.6487 0.2939 0.033 Uiso 1 1 calc R U .
C6 C -0.1726(2) 0.74965(19) 0.23942(13) 0.0265(5) Uani 1 1 d . . .
H6A H -0.1070 0.7629 0.2132 0.032 Uiso 1 1 calc R U .
C7 C -0.2871(2) 0.79761(18) 0.23024(13) 0.0236(5) Uani 1 1 d . . .
C8 C -0.3346(2) 0.87047(19) 0.18335(13) 0.0246(5) Uani 1 1 d . . .
C9 C -0.2794(2) 0.9156(2) 0.13387(14) 0.0306(5) Uani 1 1 d . . .
H9A H -0.1965 0.8993 0.1247 0.037 Uiso 1 1 calc R U .
C10 C -0.3476(2) 0.9844(2) 0.09851(14) 0.0316(6) Uani 1 1 d . . .
H10A H -0.3098 1.0158 0.0652 0.038 Uiso 1 1 calc R U .
C11 C -0.4711(2) 1.00947(19) 0.11019(13) 0.0271(5) Uani 1 1 d . . .
C12 C -0.5265(2) 0.96274(18) 0.15954(13) 0.0260(5) Uani 1 1 d . . .
H12A H -0.6097 0.9784 0.1685 0.031 Uiso 1 1 calc R U .
C13 C -0.4585(2) 0.89407(18) 0.19462(12) 0.0233(4) Uani 1 1 d . . .
C14 C -0.2913(6) 0.5133(5) 0.4728(3) 0.107(3) Uani 1 1 d . . .
H14A H -0.3470 0.5108 0.5056 0.128 Uiso 1 1 calc R U .
C15 C -0.3113(5) 0.5816(5) 0.4261(3) 0.108(3) Uani 1 1 d . . .
H15A H -0.3799 0.6237 0.4271 0.129 Uiso 1 1 calc R U .
C16 C -0.2327(2) 0.5892(2) 0.37815(14) 0.0293(5) Uani 1 1 d . . .
C17 C -0.1330(4) 0.5280(3) 0.3831(2) 0.0541(10) Uani 1 1 d . . .
H17A H -0.0723 0.5314 0.3528 0.065 Uiso 1 1 calc R U .
C18 C -0.1199(3) 0.4617(3) 0.4314(2) 0.0513(10) Uani 1 1 d . . .
H18A H -0.0490 0.4211 0.4335 0.062 Uiso 1 1 calc R U .
C19 C -0.5565(3) 1.2226(3) 0.0077(2) 0.0477(9) Uani 1 1 d . . .
H19A H -0.5140 1.2691 -0.0139 0.057 Uiso 1 1 calc R U .
C20 C -0.4837(3) 1.1544(3) 0.0413(2) 0.0460(9) Uani 1 1 d . . .
H20A H -0.3935 1.1554 0.0431 0.055 Uiso 1 1 calc R U .
C21 C -0.5426(2) 1.0841(2) 0.07256(14) 0.0287(5) Uani 1 1 d . . .
C22 C -0.6756(3) 1.0884(2) 0.06784(16) 0.0365(7) Uani 1 1 d . . .
H22A H -0.7211 1.0421 0.0879 0.044 Uiso 1 1 calc R U .
C23 C -0.7405(3) 1.1597(2) 0.03411(17) 0.0385(7) Uani 1 1 d . . .
H23A H -0.8307 1.1614 0.0322 0.046 Uiso 1 1 calc R U .
C24 C 0.0231(2) 0.23426(19) 0.55863(15) 0.0296(5) Uani 1 1 d . . .
C25 C 0.1262(3) 0.1610(2) 0.56399(18) 0.0376(7) Uani 1 1 d . . .
H25A H 0.1989 0.1815 0.5416 0.045 Uiso 1 1 calc R U .
H25B H 0.1576 0.1482 0.6107 0.045 Uiso 1 1 calc R U .
C26 C 0.0657(3) 0.07538(19) 0.53103(16) 0.0334(6) Uani 1 1 d . . .
C27 C 0.0565(3) 0.0645(2) 0.46352(17) 0.0358(6) Uani 1 1 d . . .
H27A H 0.0946 0.1089 0.4380 0.043 Uiso 1 1 calc R U .
C28 C -0.0076(3) -0.0102(2) 0.43263(17) 0.0364(6) Uani 1 1 d . . .
H28A H -0.0120 -0.0171 0.3863 0.044 Uiso 1 1 calc R U .
C29 C -0.3024(5) 0.4246(4) 0.6439(3) 0.0672(13) Uani 1 1 d . . .
H29B H -0.3399 0.4519 0.6789 0.081 Uiso 1 1 calc R U .
O1W O 0.1840(6) 0.2739(4) 0.4163(3) 0.140(2) Uani 1 1 d . . .
O2W O -0.0883(8) 0.6024(5) 0.6969(4) 0.176(3) Uani 1 1 d . . .

loop_
_atom_site_aniso_label
_atom_site_aniso_U_11
_atom_site_aniso_U_22
_atom_site_aniso_U_33
_atom_site_aniso_U_23
_atom_site_aniso_U_13
_atom_site_aniso_U_12
Cd1 0.02307(10) 0.02764(10) 0.03823(12) -0.00121(8) 0.00753(7) 0.00502(7)
O1 0.0217(8) 0.0357(10) 0.0374(10) -0.0068(8) 0.0020(7) 0.0043(8)
N1 0.0290(12) 0.0386(13) 0.0460(14) 0.0099(11) 0.0114(10) 0.0128(10)
C1 0.0152(13) 0.0256(15) 0.0263(15) 0.000 0.0056(11) 0.000
O2 0.0285(10) 0.0325(11) 0.0588(14) 0.0019(10) 0.0156(9) 0.0061(8)
N2 0.0206(10) 0.0362(12) 0.0404(13) 0.0076(10) 0.0041(9) -0.0027(9)
C2 0.0142(9) 0.0255(11) 0.0302(12) -0.0030(9) 0.0043(8) 0.0002(8)
O3 0.0639(18) 0.0561(17) 0.0608(17) -0.0192(14) 0.0167(14) -0.0027(14)
C3 0.0166(10) 0.0271(12) 0.0330(13) -0.0024(10) 0.0055(9) 0.0000(9)
O4 0.0385(14) 0.078(2) 0.0730(19) -0.0244(17) 0.0221(13) 0.0063(14)
C4 0.0175(10) 0.0266(11) 0.0290(11) -0.0030(9) 0.0039(8) 0.0034(9)
C5 0.0169(10) 0.0309(13) 0.0340(13) -0.0027(10) 0.0044(9) 0.0033(9)
C6 0.0162(10) 0.0311(12) 0.0333(13) -0.0020(10) 0.0070(9) 0.0007(9)
C7 0.0153(9) 0.0263(11) 0.0294(12) -0.0033(9) 0.0041(8) -0.0011(8)
C8 0.0151(10) 0.0276(11) 0.0318(12) -0.0030(10) 0.0052(9) -0.0016(9)
C9 0.0188(11) 0.0367(14) 0.0382(14) 0.0030(11) 0.0109(10) 0.0008(10)
C10 0.0201(11) 0.0409(15) 0.0354(14) 0.0062(12) 0.0097(10) -0.0019(10)
C11 0.0181(10) 0.0314(13) 0.0321(12) 0.0012(10) 0.0045(9) -0.0028(9)
C12 0.0176(10) 0.0293(12) 0.0316(12) 0.0008(10) 0.0058(9) -0.0036(9)
C13 0.0151(9) 0.0268(11) 0.0288(11) -0.0010(9) 0.0056(8) -0.0031(8)
C14 0.093(4) 0.123(5) 0.123(4) 0.090(4) 0.084(4) 0.082(4)
C15 0.093(4) 0.126(5) 0.121(4) 0.090(4) 0.083(4) 0.089(4)
C16 0.0217(11) 0.0297(13) 0.0371(14) -0.0002(11) 0.0064(10) 0.0040(10)
C17 0.0417(18) 0.057(2) 0.070(2) 0.0275(19) 0.0325(17) 0.0273(17)
C18 0.0369(16) 0.052(2) 0.070(2) 0.0215(18) 0.0258(16) 0.0252(15)
C19 0.0236(13) 0.052(2) 0.070(2) 0.0269(18) 0.0117(14) -0.0031(13)
C20 0.0189(12) 0.052(2) 0.069(2) 0.0265(17) 0.0124(13) 0.0003(12)
C21 0.0186(10) 0.0340(13) 0.0340(13) 0.0042(11) 0.0051(9) -0.0028(9)
C22 0.0200(12) 0.0432(16) 0.0462(16) 0.0162(13) 0.0035(11) -0.0054(11)
C23 0.0176(11) 0.0479(18) 0.0493(17) 0.0177(14) 0.0019(11) -0.0057(11)
C24 0.0175(10) 0.0262(12) 0.0444(15) -0.0091(11) 0.0018(10) -0.0003(9)
C25 0.0211(12) 0.0330(14) 0.0574(19) -0.0101(13) -0.0003(12) 0.0071(10)
C26 0.0196(11) 0.0264(12) 0.0542(18) -0.0067(12) 0.0042(11) 0.0089(10)
C27 0.0250(12) 0.0291(13) 0.0547(18) -0.0030(13) 0.0099(12) 0.0061(10)
C28 0.0288(13) 0.0346(14) 0.0465(17) -0.0056(12) 0.0068(12) 0.0109(11)
C29 0.063(3) 0.072(3) 0.072(3) -0.014(2) 0.029(2) 0.020(2)
O1W 0.155(5) 0.095(3) 0.198(6) 0.008(4) 0.128(5) 0.010(3)
O2W 0.206(8) 0.115(5) 0.220(8) -0.054(5) 0.082(6) -0.029(5)

loop_
_atom_type_symbol
_atom_type_description
_atom_type_scat_dispersion_real
_atom_type_scat_dispersion_imag
_atom_type_scat_source
C C 0.0040 0.0020 'XDISP Program in WinGX L.Kissel & R.H.Pratt Acta Cryst A46 170 1990'
H H 0.0000 0.0000 'XDISP Program in WinGX L.Kissel & R.H.Pratt Acta Cryst A46 170 1990'
N N 0.0076 0.0040 'XDISP Program in WinGX L.Kissel & R.H.Pratt Acta Cryst A46 170 1990'
O O 0.0132 0.0074 'XDISP Program in WinGX L.Kissel & R.H.Pratt Acta Cryst A46 170 1990'
Cd Cd -0.6191 1.4096 'XDISP Program in WinGX L.Kissel & R.H.Pratt Acta Cryst A46 170 1990'

loop_
_geom_angle_atom_site_label_1
_geom_angle_atom_site_label_2
_geom_angle_atom_site_label_3
_geom_angle
_geom_angle_site_symmetry_1
_geom_angle_site_symmetry_3
O1 Cd1 N1 140.34(8) . .
O1 Cd1 N2 92.91(8) . 2_445
N1 Cd1 N2 100.97(10) . 2_445
O1 Cd1 O3 97.46(10) . .
N1 Cd1 O3 93.83(11) . .
N2 Cd1 O3 142.25(10) 2_445 .
O1 Cd1 O4 117.09(10) . .
N1 Cd1 O4 100.83(11) . .
N2 Cd1 O4 86.45(10) 2_445 .
O3 Cd1 O4 56.55(11) . .
O1 Cd1 O2 55.11(8) . .
N1 Cd1 O2 86.54(8) . .
N2 Cd1 O2 95.07(8) 2_445 .
O3 Cd1 O2 120.52(10) . .
O4 Cd1 O2 172.07(10) . .
O1 Cd1 C29 108.46(13) . .
N1 Cd1 C29 99.61(13) . .
N2 Cd1 C29 113.70(14) 2_445 .
O3 Cd1 C29 28.86(14) . .
O4 Cd1 C29 27.75(13) . .
O2 Cd1 C29 148.49(13) . .
O1 Cd1 C24 27.70(8) . .
N1 Cd1 C24 113.66(9) . .
N2 Cd1 C24 93.45(8) 2_445 .
O3 Cd1 C24 112.08(10) . .
O4 Cd1 C24 144.79(11) . .
O2 Cd1 C24 27.44(8) . .
C29 Cd1 C24 132.02(13) . .
C24 O1 Cd1 96.58(18) . .
C14 N1 C18 115.4(3) . .
C14 N1 Cd1 119.4(2) . .
C18 N1 Cd1 125.2(2) . .
C13 C1 C13 113.9(3) 2_455 .
C13 C1 C2 114.29(13) 2_455 .
C13 C1 C2 101.51(13) . .
C13 C1 C2 101.51(13) 2_455 2_455
C13 C1 C2 114.28(13) . 2_455
C2 C1 C2 111.9(3) . 2_455
C24 O2 Cd1 86.05(16) . .
C19 N2 C23 116.8(3) . .
C19 N2 Cd1 124.9(2) . 2_465
C23 N2 Cd1 118.22(19) . 2_465
C3 C2 C7 121.7(2) . .
C3 C2 C1 127.4(2) . .
C7 C2 C1 110.9(2) . .
C29 O3 Cd1 89.6(3) . .
C2 C3 C4 119.1(2) . .
C2 C3 H3A 120.5 . .
C4 C3 H3A 120.5 . .
C29 O4 Cd1 89.8(2) . .
C5 C4 C3 118.9(2) . .
C5 C4 C16 121.4(2) . .
C3 C4 C16 119.8(2) . .
C6 C5 C4 121.8(2) . .
C6 C5 H5A 119.1 . .
C4 C5 H5A 119.1 . .
C5 C6 C7 118.7(2) . .
C5 C6 H6A 120.7 . .
C7 C6 H6A 120.7 . .
C6 C7 C2 120.0(2) . .
C6 C7 C8 131.8(2) . .
C2 C7 C8 108.2(2) . .
C9 C8 C13 119.5(2) . .
C9 C8 C7 132.1(2) . .
C13 C8 C7 108.4(2) . .
C10 C9 C8 118.8(2) . .
C10 C9 H9A 120.6 . .
C8 C9 H9A 120.6 . .
C9 C10 C11 122.1(2) . .
C9 C10 H10A 118.9 . .
C11 C10 H10A 118.9 . .
C12 C11 C10 118.7(3) . .
C12 C11 C21 119.7(2) . .
C10 C11 C21 121.6(2) . .
C13 C12 C11 119.1(2) . .
C13 C12 H12A 120.4 . .
C11 C12 H12A 120.4 . .
C12 C13 C8 121.8(2) . .
C12 C13 C1 127.2(2) . .
C8 C13 C1 110.9(2) . .
N1 C14 C15 124.6(4) . .
N1 C14 H14A 117.7 . .
C15 C14 H14A 117.7 . .
C16 C15 C14 120.2(4) . .
C16 C15 H15A 119.9 . .
C14 C15 H15A 119.9 . .
C15 C16 C17 115.2(3) . .
C15 C16 C4 121.8(3) . .
C17 C16 C4 122.9(3) . .
C16 C17 C18 120.8(3) . .
C16 C17 H17A 119.6 . .
C18 C17 H17A 119.6 . .
N1 C18 C17 123.6(3) . .
N1 C18 H18A 118.2 . .
C17 C18 H18A 118.2 . .
N2 C19 C20 123.6(3) . .
N2 C19 H19A 118.2 . .
C20 C19 H19A 118.2 . .
C19 C20 C21 119.9(3) . .
C19 C20 H20A 120.0 . .
C21 C20 H20A 120.0 . .
C20 C21 C22 116.2(3) . .
C20 C21 C11 123.1(2) . .
C22 C21 C11 120.7(2) . .
C23 C22 C21 120.1(3) . .
C23 C22 H22A 120.0 . .
C21 C22 H22A 120.0 . .
N2 C23 C22 123.4(3) . .
N2 C23 H23A 118.3 . .
C22 C23 H23A 118.3 . .
O2 C24 O1 122.1(2) . .
O2 C24 C25 120.2(3) . .
O1 C24 C25 117.4(3) . .
O2 C24 Cd1 66.50(15) . .
O1 C24 Cd1 55.72(14) . .
C25 C24 Cd1 169.2(2) . .
C26 C25 C24 106.4(2) . .
C26 C25 H25A 110.4 . .
C24 C25 H25A 110.4 . .
C26 C25 H25B 110.4 . .
C24 C25 H25B 110.4 . .
H25A C25 H25B 108.6 . .
C27 C26 C28 118.6(3) . 3_556
C27 C26 C25 120.7(3) . .
C28 C26 C25 120.4(3) 3_556 .
C26 C27 C28 120.8(3) . .
C26 C27 H27A 119.6 . .
C28 C27 H27A 119.6 . .
C27 C28 C26 120.6(3) . 3_556
C27 C28 H28A 119.7 . .
C26 C28 H28A 119.7 3_556 .
O4 C29 O3 123.8(4) . .
O4 C29 Cd1 62.4(2) . .
O3 C29 Cd1 61.5(2) . .
O4 C29 H29B 118.1 . .
O3 C29 H29B 118.1 . .
Cd1 C29 H29B 175.7 . .

loop_
_geom_bond_atom_site_label_1
_geom_bond_atom_site_label_2
_geom_bond_distance
_geom_bond_site_symmetry_2
Cd1 O1 2.253(2) .
Cd1 N1 2.264(3) .
Cd1 N2 2.303(3) 2_445
Cd1 O3 2.338(3) .
Cd1 O4 2.358(3) .
Cd1 O2 2.490(2) .
Cd1 C29 2.660(4) .
Cd1 C24 2.709(3) .
O1 C24 1.268(3) .
N1 C14 1.309(5) .
N1 C18 1.326(4) .
C1 C13 1.513(3) 2_455
C1 C13 1.513(3) .
C1 C2 1.524(3) .
C1 C2 1.524(3) 2_455
O2 C24 1.251(4) .
N2 C19 1.335(4) .
N2 C23 1.338(4) .
N2 Cd1 2.303(2) 2_465
C2 C3 1.375(4) .
C2 C7 1.398(3) .
O3 C29 1.284(6) .
C3 C4 1.405(3) .
C3 H3A 0.9500 .
O4 C29 1.238(6) .
C4 C5 1.405(4) .
C4 C16 1.475(4) .
C5 C6 1.386(4) .
C5 H5A 0.9500 .
C6 C7 1.388(3) .
C6 H6A 0.9500 .
C7 C8 1.472(4) .
C8 C9 1.397(4) .
C8 C13 1.402(3) .
C9 C10 1.380(4) .
C9 H9A 0.9500 .
C10 C11 1.407(4) .
C10 H10A 0.9500 .
C11 C12 1.406(4) .
C11 C21 1.479(4) .
C12 C13 1.376(4) .
C12 H12A 0.9500 .
C14 C15 1.375(6) .
C14 H14A 0.9500 .
C15 C16 1.371(5) .
C15 H15A 0.9500 .
C16 C17 1.372(4) .
C17 C18 1.374(5) .
C17 H17A 0.9500 .
C18 H18A 0.9500 .
C19 C20 1.382(5) .
C19 H19A 0.9500 .
C20 C21 1.393(4) .
C20 H20A 0.9500 .
C21 C22 1.399(4) .
C22 C23 1.377(4) .
C22 H22A 0.9500 .
C23 H23A 0.9500 .
C24 C25 1.517(4) .
C25 C26 1.514(4) .
C25 H25A 0.9900 .
C25 H25B 0.9900 .
C26 C27 1.384(5) .
C26 C28 1.393(5) 3_556
C27 C28 1.388(4) .
C27 H27A 0.9500 .
C28 C26 1.393(5) 3_556
C28 H28A 0.9500 .
C29 H29B 0.9500 .
